data_4320468
loop_
_publ_author_name
'David A. Brown'
'W. Errington'
'W. K. Glass'
'W. Haase'
'T. J. Kemp'
'H. Nimir'
'S. M. Ostrovsky'
'R. Werner'

_publ_section_title
;
 Magnetic, Spectroscopic, and Structural Studies of Dicobalt Hydroxamates
 and Model Hydrolases
;
_journal_name_full 'Inorganic Chemistry'
_journal_page_first 5962
_journal_page_last 5971
_journal_paper_doi 10.1021/ic0103345
_journal_volume 40
_journal_year 2001
_chemical_formula_sum 'C21 H45 Co2 F3 N4 O12 S'
_chemical_formula_weight 752.53
_chemical_name_systematic
;
?
;
_space_group_IT_number 14
_symmetry_cell_setting monoclinic
_symmetry_space_group_name_Hall '-P 2ybc'
_symmetry_space_group_name_H-M 'P 1 21/c 1'
_atom_sites_solution_hydrogens geom
_atom_sites_solution_primary direct
_atom_sites_solution_secondary difmap
_audit_creation_method SHELXL-97
_cell_angle_alpha 90.00
_cell_angle_beta 95.698(3)
_cell_angle_gamma 90.00
_cell_formula_units_Z 4
_cell_length_a 8.3982(3)
_cell_length_b 13.2386(6)
_cell_length_c 29.0771(6)
_cell_measurement_reflns_used 7373
_cell_measurement_temperature 180(2)
_cell_measurement_theta_max 28.93
_cell_measurement_theta_min 1.69
_cell_volume 3216.8(2)
_computing_cell_refinement 'SAINT (Siemens, 1994)'
_computing_data_collection 'SMART (Siemens, 1994)'
_computing_data_reduction SAINT
_computing_structure_refinement 'SHELXL-97 (Sheldrick, 1997)'
_computing_structure_solution 'SHELXS-97 (Sheldrick, 1990)'
_diffrn_ambient_temperature 180(2)
_diffrn_detector_area_resol_mean 8.192
_diffrn_measured_fraction_theta_full 0.918
_diffrn_measured_fraction_theta_max 0.918
_diffrn_measurement_device_type
;
 Siemens SMART CCD area-detector diffractometer
;
_diffrn_measurement_method '\w scans'
_diffrn_radiation_monochromator graphite
_diffrn_radiation_source 'normal-focus sealed tube'
_diffrn_radiation_type MoK\a
_diffrn_radiation_wavelength 0.71073
_diffrn_reflns_av_R_equivalents 0.0451
_diffrn_reflns_av_sigmaI/netI 0.0615
_diffrn_reflns_limit_h_max 10
_diffrn_reflns_limit_h_min -11
_diffrn_reflns_limit_k_max 17
_diffrn_reflns_limit_k_min -9
_diffrn_reflns_limit_l_max 38
_diffrn_reflns_limit_l_min -35
_diffrn_reflns_number 19711
_diffrn_reflns_theta_full 28.93
_diffrn_reflns_theta_max 28.93
_diffrn_reflns_theta_min 1.69
_diffrn_standards_decay_% 0
_diffrn_standards_number 0
_exptl_absorpt_coefficient_mu 1.174
_exptl_absorpt_correction_T_max 0.9165
_exptl_absorpt_correction_T_min 0.6364
_exptl_absorpt_correction_type multi-scan
_exptl_absorpt_process_details 'SADABS (Sheldrick, 1996)'
_exptl_crystal_colour green
_exptl_crystal_density_diffrn 1.554
_exptl_crystal_density_method 'not measured'
_exptl_crystal_description block
_exptl_crystal_F_000 1568
_exptl_crystal_size_max 0.30
_exptl_crystal_size_mid 0.24
_exptl_crystal_size_min 0.10
_refine_diff_density_max 0.390
_refine_diff_density_min -0.636
_refine_diff_density_rms 0.084
_refine_ls_extinction_method none
_refine_ls_goodness_of_fit_ref 1.004
_refine_ls_hydrogen_treatment constr
_refine_ls_matrix_type full
_refine_ls_number_parameters 404
_refine_ls_number_reflns 7796
_refine_ls_number_restraints 0
_refine_ls_restrained_S_all 1.004
_refine_ls_R_factor_all 0.0810
_refine_ls_R_factor_gt 0.0421
_refine_ls_shift/su_max 0.193
_refine_ls_shift/su_mean 0.002
_refine_ls_structure_factor_coef Fsqd
_refine_ls_weighting_details 'calc w=1/[\s^2^(Fo^2^)+(0.0380P)^2^+1.5527P] where P=(Fo^2^+2Fc^2^)/3'
_refine_ls_weighting_scheme calc
_refine_ls_wR_factor_gt 0.0802
_refine_ls_wR_factor_ref 0.0930
_reflns_number_gt 5351
_reflns_number_total 7796
_reflns_threshold_expression >2\s(I)
_cod_data_source_file ic0103345_5.cif
_cod_data_source_block has7
_cod_database_code 4320468

loop_
_symmetry_equiv_pos_as_xyz
'x, y, z'
'-x, y+1/2, -z+1/2'
'-x, -y, -z'
'x, -y-1/2, z-1/2'

loop_
_atom_site_label
_atom_site_type_symbol
_atom_site_fract_x
_atom_site_fract_y
_atom_site_fract_z
_atom_site_U_iso_or_equiv
_atom_site_adp_type
_atom_site_occupancy
_atom_site_symmetry_multiplicity
_atom_site_calc_flag
_atom_site_refinement_flags
_atom_site_disorder_assembly
_atom_site_disorder_group
Co1 Co -0.53889(4) 0.97342(3) 0.342984(12) 0.01979(9) Uani 1 1 d . . .
Co2 Co -0.47498(4) 0.74443(3) 0.382103(12) 0.01843(9) Uani 1 1 d . . .
S1 S -0.03230(9) 0.28429(6) 0.44595(3) 0.02939(17) Uani 1 1 d . . .
O1 O -0.4053(2) 0.99439(13) 0.39925(6) 0.0259(4) Uani 1 1 d . . .
O2 O -0.3201(2) 0.83321(13) 0.41322(6) 0.0221(4) Uani 1 1 d . . .
O3 O -0.3546(2) 0.92101(13) 0.31816(6) 0.0228(4) Uani 1 1 d . . .
O4 O -0.3746(2) 0.75223(13) 0.32636(6) 0.0215(4) Uani 1 1 d . . .
O5 O -0.6131(2) 0.85309(14) 0.36792(7) 0.0207(4) Uani 1 1 d . . .
O6 O -0.6805(2) 0.95277(13) 0.28909(6) 0.0228(4) Uani 1 1 d . . .
O7 O -0.5462(2) 0.87005(16) 0.23685(7) 0.0362(5) Uani 1 1 d . . .
O8 O -0.6160(2) 0.64690(13) 0.35292(6) 0.0247(4) Uani 1 1 d . . .
O9 O -0.8026(2) 0.74103(16) 0.31250(8) 0.0429(6) Uani 1 1 d . . .
O10 O 0.0431(3) 0.25106(17) 0.48984(8) 0.0474(6) Uani 1 1 d . . .
O11 O -0.0318(3) 0.21153(18) 0.40951(9) 0.0509(6) Uani 1 1 d . . .
O12 O -0.1790(3) 0.33854(19) 0.44747(8) 0.0527(7) Uani 1 1 d . . .
F1 F 0.1136(3) 0.45959(15) 0.45676(8) 0.0683(7) Uani 1 1 d . . .
F2 F 0.2537(2) 0.34362(17) 0.42917(8) 0.0633(6) Uani 1 1 d . . .
F3 F 0.0613(3) 0.41416(18) 0.38647(7) 0.0699(7) Uani 1 1 d . . .
N1 N -0.7248(3) 1.04655(17) 0.36728(8) 0.0268(5) Uani 1 1 d . . .
N2 N -0.4681(3) 1.10947(16) 0.32014(8) 0.0268(5) Uani 1 1 d . . .
N3 N -0.3210(3) 0.62774(16) 0.40030(8) 0.0254(5) Uani 1 1 d . . .
N4 N -0.5745(3) 0.71702(17) 0.44141(8) 0.0251(5) Uani 1 1 d . . .
C1 C -0.7002(4) 1.0644(2) 0.41807(10) 0.0377(8) Uani 1 1 d . . .
H1A H -0.7926 1.1007 0.4280 0.057 Uiso 1 1 calc R . .
H1B H -0.6032 1.1048 0.4254 0.057 Uiso 1 1 calc R . .
H1C H -0.6886 0.9994 0.4342 0.057 Uiso 1 1 calc R . .
C2 C -0.8818(3) 0.9950(2) 0.35798(11) 0.0367(7) Uani 1 1 d . . .
H2A H -0.9656 1.0368 0.3695 0.055 Uiso 1 1 calc R . .
H2B H -0.8778 0.9294 0.3737 0.055 Uiso 1 1 calc R . .
H2C H -0.9056 0.9848 0.3246 0.055 Uiso 1 1 calc R . .
C3 C -0.7336(4) 1.1455(2) 0.34210(10) 0.0344(7) Uani 1 1 d . . .
H3A H -0.8001 1.1938 0.3579 0.041 Uiso 1 1 calc R . .
H3B H -0.7833 1.1358 0.3101 0.041 Uiso 1 1 calc R . .
C4 C -0.5674(4) 1.1865(2) 0.34143(11) 0.0383(8) Uani 1 1 d . . .
H4A H -0.5700 1.2498 0.3233 0.046 Uiso 1 1 calc R . .
H4B H -0.5209 1.2015 0.3733 0.046 Uiso 1 1 calc R . .
C5 C -0.4946(4) 1.1175(2) 0.26851(10) 0.0324(7) Uani 1 1 d . . .
H5A H -0.4511 1.1817 0.2586 0.049 Uiso 1 1 calc R . .
H5B H -0.6096 1.1146 0.2587 0.049 Uiso 1 1 calc R . .
H5C H -0.4404 1.0614 0.2545 0.049 Uiso 1 1 calc R . .
C6 C -0.2958(4) 1.1331(2) 0.33322(12) 0.0425(8) Uani 1 1 d . . .
H6A H -0.2721 1.2011 0.3224 0.064 Uiso 1 1 calc R . .
H6B H -0.2290 1.0837 0.3189 0.064 Uiso 1 1 calc R . .
H6C H -0.2731 1.1299 0.3669 0.064 Uiso 1 1 calc R . .
C7 C -0.3510(4) 0.5361(2) 0.37101(11) 0.0376(7) Uani 1 1 d . . .
H7A H -0.2688 0.4853 0.3799 0.056 Uiso 1 1 calc R . .
H7B H -0.3472 0.5541 0.3385 0.056 Uiso 1 1 calc R . .
H7C H -0.4567 0.5085 0.3754 0.056 Uiso 1 1 calc R . .
C8 C -0.1491(3) 0.6554(2) 0.39826(11) 0.0351(7) Uani 1 1 d . . .
H8A H -0.0810 0.5983 0.4091 0.053 Uiso 1 1 calc R . .
H8B H -0.1227 0.7142 0.4181 0.053 Uiso 1 1 calc R . .
H8C H -0.1309 0.6718 0.3663 0.053 Uiso 1 1 calc R . .
C9 C -0.3441(4) 0.6042(2) 0.44918(10) 0.0331(7) Uani 1 1 d . . .
H9A H -0.2813 0.6517 0.4701 0.040 Uiso 1 1 calc R . .
H9B H -0.3065 0.5347 0.4568 0.040 Uiso 1 1 calc R . .
C10 C -0.5181(4) 0.6133(2) 0.45557(11) 0.0337(7) Uani 1 1 d . . .
H10A H -0.5348 0.6013 0.4884 0.040 Uiso 1 1 calc R . .
H10B H -0.5800 0.5621 0.4365 0.040 Uiso 1 1 calc R . .
C11 C -0.5261(4) 0.7889(2) 0.47978(10) 0.0348(7) Uani 1 1 d . . .
H11A H -0.5796 0.7705 0.5070 0.052 Uiso 1 1 calc R . .
H11B H -0.5570 0.8577 0.4701 0.052 Uiso 1 1 calc R . .
H11C H -0.4099 0.7858 0.4874 0.052 Uiso 1 1 calc R . .
C12 C -0.7523(3) 0.7171(3) 0.43545(11) 0.0388(8) Uani 1 1 d . . .
H12A H -0.7932 0.7003 0.4649 0.058 Uiso 1 1 calc R . .
H12B H -0.7901 0.6669 0.4121 0.058 Uiso 1 1 calc R . .
H12C H -0.7908 0.7842 0.4254 0.058 Uiso 1 1 calc R . .
C13 C -0.3152(3) 0.9280(2) 0.41966(9) 0.0230(6) Uani 1 1 d . . .
C14 C -0.1893(4) 0.9668(2) 0.45565(10) 0.0334(7) Uani 1 1 d . . .
H14A H -0.1247 0.9102 0.4688 0.050 Uiso 1 1 calc R . .
H14B H -0.2408 1.0007 0.4802 0.050 Uiso 1 1 calc R . .
H14C H -0.1202 1.0149 0.4414 0.050 Uiso 1 1 calc R . .
C15 C -0.3199(3) 0.8310(2) 0.30929(9) 0.0207(6) Uani 1 1 d . . .
C16 C -0.1955(3) 0.8161(2) 0.27634(10) 0.0289(7) Uani 1 1 d . . .
H16A H -0.2019 0.8714 0.2538 0.043 Uiso 1 1 calc R . .
H16B H -0.2143 0.7516 0.2601 0.043 Uiso 1 1 calc R . .
H16C H -0.0891 0.8155 0.2935 0.043 Uiso 1 1 calc R . .
C17 C -0.6679(3) 0.9052(2) 0.25047(9) 0.0237(6) Uani 1 1 d . . .
C18 C -0.8260(3) 0.8950(2) 0.22135(10) 0.0356(7) Uani 1 1 d . . .
H18A H -0.8069 0.8823 0.1891 0.053 Uiso 1 1 calc R . .
H18B H -0.8874 0.9576 0.2231 0.053 Uiso 1 1 calc R . .
H18C H -0.8864 0.8386 0.2328 0.053 Uiso 1 1 calc R . .
C19 C -0.7409(3) 0.6599(2) 0.32415(10) 0.0270(6) Uani 1 1 d . . .
C20 C -0.8159(4) 0.5629(2) 0.30482(11) 0.0396(8) Uani 1 1 d . . .
H20A H -0.8624 0.5742 0.2730 0.059 Uiso 1 1 calc R . .
H20B H -0.9001 0.5415 0.3238 0.059 Uiso 1 1 calc R . .
H20C H -0.7339 0.5102 0.3052 0.059 Uiso 1 1 calc R . .
C21 C 0.1044(4) 0.3794(3) 0.42869(11) 0.0401(8) Uani 1 1 d . . .
H5 H -0.678(4) 0.831(2) 0.3514(11) 0.039(11) Uiso 1 1 d . . .

loop_
_atom_site_aniso_label
_atom_site_aniso_U_11
_atom_site_aniso_U_22
_atom_site_aniso_U_33
_atom_site_aniso_U_23
_atom_site_aniso_U_13
_atom_site_aniso_U_12
Co1 0.02158(19) 0.01790(19) 0.01970(19) 0.00113(15) 0.00115(14) 0.00268(15)
Co2 0.01797(17) 0.01859(19) 0.01850(18) 0.00191(14) 0.00067(13) -0.00046(14)
S1 0.0296(4) 0.0294(4) 0.0292(4) 0.0001(3) 0.0031(3) 0.0060(3)
O1 0.0325(11) 0.0204(10) 0.0237(10) -0.0007(8) -0.0028(8) 0.0010(8)
O2 0.0226(10) 0.0191(10) 0.0240(10) 0.0007(8) -0.0008(8) -0.0013(8)
O3 0.0206(9) 0.0209(10) 0.0272(10) 0.0022(8) 0.0047(8) 0.0019(8)
O4 0.0231(9) 0.0216(10) 0.0201(9) 0.0009(8) 0.0046(7) 0.0017(8)
O5 0.0183(10) 0.0211(10) 0.0224(10) 0.0026(8) 0.0006(8) 0.0018(8)
O6 0.0230(10) 0.0240(10) 0.0213(10) 0.0016(8) 0.0020(8) 0.0047(8)
O7 0.0288(11) 0.0463(13) 0.0329(12) -0.0131(10) 0.0003(9) 0.0126(10)
O8 0.0239(10) 0.0227(10) 0.0269(10) -0.0007(8) -0.0016(8) -0.0039(8)
O9 0.0340(12) 0.0363(13) 0.0540(15) 0.0084(11) -0.0181(11) -0.0051(10)
O10 0.0569(15) 0.0480(15) 0.0356(13) 0.0176(11) -0.0040(11) 0.0035(12)
O11 0.0442(14) 0.0485(15) 0.0595(16) -0.0250(12) 0.0028(12) -0.0039(11)
O12 0.0408(13) 0.0639(17) 0.0555(16) 0.0110(12) 0.0158(12) 0.0239(12)
F1 0.0940(18) 0.0312(12) 0.0755(16) -0.0014(11) -0.0127(13) -0.0057(11)
F2 0.0359(11) 0.0719(15) 0.0825(17) 0.0141(12) 0.0075(11) -0.0055(11)
F3 0.0754(15) 0.0884(17) 0.0448(13) 0.0364(12) -0.0003(11) -0.0093(13)
N1 0.0326(13) 0.0261(13) 0.0222(12) 0.0008(10) 0.0050(10) 0.0108(10)
N2 0.0331(13) 0.0194(12) 0.0274(13) 0.0023(9) 0.0011(10) 0.0008(10)
N3 0.0264(12) 0.0205(12) 0.0284(13) 0.0011(10) -0.0008(10) 0.0023(10)
N4 0.0271(12) 0.0276(13) 0.0212(12) 0.0032(10) 0.0055(10) -0.0023(10)
C1 0.0483(19) 0.0436(19) 0.0220(16) 0.0011(13) 0.0076(14) 0.0171(15)
C2 0.0284(16) 0.0430(19) 0.0403(19) -0.0022(14) 0.0106(14) 0.0119(14)
C3 0.0488(19) 0.0280(17) 0.0277(16) 0.0033(13) 0.0096(14) 0.0200(14)
C4 0.062(2) 0.0218(16) 0.0310(17) -0.0023(13) 0.0048(16) 0.0077(15)
C5 0.0431(18) 0.0263(16) 0.0286(16) 0.0067(12) 0.0080(14) 0.0015(14)
C6 0.0378(19) 0.0316(18) 0.055(2) 0.0108(15) -0.0094(16) -0.0127(14)
C7 0.0417(18) 0.0246(17) 0.0441(19) -0.0045(14) -0.0080(15) 0.0101(14)
C8 0.0235(15) 0.0320(17) 0.049(2) 0.0067(15) 0.0011(13) 0.0082(13)
C9 0.0383(17) 0.0302(17) 0.0291(16) 0.0091(13) -0.0052(13) 0.0033(13)
C10 0.0449(19) 0.0261(16) 0.0303(17) 0.0122(13) 0.0037(14) -0.0039(14)
C11 0.0476(19) 0.0367(18) 0.0213(15) -0.0016(13) 0.0090(14) -0.0067(15)
C12 0.0267(16) 0.056(2) 0.0360(18) 0.0098(15) 0.0132(14) -0.0043(15)
C13 0.0258(14) 0.0249(15) 0.0188(14) 0.0001(11) 0.0051(11) -0.0024(12)
C14 0.0366(17) 0.0300(17) 0.0318(17) 0.0025(13) -0.0055(13) -0.0052(13)
C15 0.0173(13) 0.0274(15) 0.0172(13) -0.0001(11) 0.0004(10) 0.0012(11)
C16 0.0220(15) 0.0343(17) 0.0316(16) 0.0040(13) 0.0081(12) 0.0034(12)
C17 0.0264(15) 0.0212(14) 0.0232(15) 0.0058(11) 0.0011(11) 0.0025(11)
C18 0.0284(16) 0.050(2) 0.0278(17) -0.0037(14) -0.0026(13) 0.0055(14)
C19 0.0252(15) 0.0325(17) 0.0234(15) 0.0011(12) 0.0037(12) -0.0102(13)
C20 0.0407(19) 0.045(2) 0.0324(18) -0.0027(14) -0.0012(14) -0.0218(15)
C21 0.043(2) 0.041(2) 0.0342(18) 0.0082(15) -0.0031(15) 0.0030(16)

loop_
_atom_type_symbol
_atom_type_description
_atom_type_scat_dispersion_real
_atom_type_scat_dispersion_imag
_atom_type_scat_source
C C 0.0033 0.0016 'International Tables Vol C Tables 4.2.6.8 and 6.1.1.4'
H H 0.0000 0.0000 'International Tables Vol C Tables 4.2.6.8 and 6.1.1.4'
N N 0.0061 0.0033 'International Tables Vol C Tables 4.2.6.8 and 6.1.1.4'
O O 0.0106 0.0060 'International Tables Vol C Tables 4.2.6.8 and 6.1.1.4'
F F 0.0171 0.0103 'International Tables Vol C Tables 4.2.6.8 and 6.1.1.4'
S S 0.1246 0.1234 'International Tables Vol C Tables 4.2.6.8 and 6.1.1.4'
Co Co 0.3494 0.9721 'International Tables Vol C Tables 4.2.6.8 and 6.1.1.4'

loop_
_geom_angle_atom_site_label_1
_geom_angle_atom_site_label_2
_geom_angle_atom_site_label_3
_geom_angle
_geom_angle_site_symmetry_1
_geom_angle_site_symmetry_3
_geom_angle_publ_flag
O5 Co1 O6 89.53(8) . . ?
O5 Co1 O3 98.66(8) . . ?
O6 Co1 O3 95.81(8) . . ?
O5 Co1 O1 88.97(8) . . ?
O6 Co1 O1 177.02(8) . . ?
O3 Co1 O1 86.96(8) . . ?
O5 Co1 N1 88.51(9) . . ?
O6 Co1 N1 85.12(8) . . ?
O3 Co1 N1 172.77(9) . . ?
O1 Co1 N1 92.27(9) . . ?
O5 Co1 N2 175.23(9) . . ?
O6 Co1 N2 92.16(9) . . ?
O3 Co1 N2 85.61(8) . . ?
O1 Co1 N2 89.14(9) . . ?
N1 Co1 N2 87.19(9) . . ?
O5 Co2 O8 94.53(8) . . ?
O5 Co2 O4 95.05(8) . . ?
O8 Co2 O4 88.02(8) . . ?
O5 Co2 O2 90.54(8) . . ?
O8 Co2 O2 174.92(8) . . ?
O4 Co2 O2 91.82(8) . . ?
O5 Co2 N4 91.51(9) . . ?
O8 Co2 N4 88.10(9) . . ?
O4 Co2 N4 172.62(9) . . ?
O2 Co2 N4 91.49(8) . . ?
O5 Co2 N3 177.64(9) . . ?
O8 Co2 N3 87.28(8) . . ?
O4 Co2 N3 86.52(8) . . ?
O2 Co2 N3 87.65(8) . . ?
N4 Co2 N3 87.03(9) . . ?
O12 S1 O11 115.22(15) . . ?
O12 S1 O10 115.54(14) . . ?
O11 S1 O10 114.72(15) . . ?
O12 S1 C21 103.39(15) . . ?
O11 S1 C21 102.38(15) . . ?
O10 S1 C21 102.94(14) . . ?
C13 O1 Co1 124.94(17) . . ?
C13 O2 Co2 133.50(17) . . ?
C15 O3 Co1 129.47(17) . . ?
C15 O4 Co2 126.14(17) . . ?
Co2 O5 Co1 120.98(10) . . ?
C17 O6 Co1 133.42(17) . . ?
C19 O8 Co2 129.27(18) . . ?
C2 N1 C1 106.7(2) . . ?
C2 N1 C3 108.2(2) . . ?
C1 N1 C3 109.9(2) . . ?
C2 N1 Co1 114.74(17) . . ?
C1 N1 Co1 112.72(17) . . ?
C3 N1 Co1 104.49(16) . . ?
C4 N2 C6 108.6(2) . . ?
C4 N2 C5 109.5(2) . . ?
C6 N2 C5 106.5(2) . . ?
C4 N2 Co1 106.07(17) . . ?
C6 N2 Co1 114.25(18) . . ?
C5 N2 Co1 111.79(17) . . ?
C9 N3 C7 110.2(2) . . ?
C9 N3 C8 107.9(2) . . ?
C7 N3 C8 106.6(2) . . ?
C9 N3 Co2 105.42(16) . . ?
C7 N3 Co2 113.56(17) . . ?
C8 N3 Co2 113.08(17) . . ?
C12 N4 C11 106.4(2) . . ?
C12 N4 C10 108.6(2) . . ?
C11 N4 C10 108.9(2) . . ?
C12 N4 Co2 113.32(18) . . ?
C11 N4 Co2 114.72(17) . . ?
C10 N4 Co2 104.66(17) . . ?
N1 C3 C4 108.8(2) . . ?
N2 C4 C3 108.6(2) . . ?
N3 C9 C10 108.9(2) . . ?
C9 C10 N4 109.0(2) . . ?
O1 C13 O2 127.4(3) . . ?
O1 C13 C14 115.8(2) . . ?
O2 C13 C14 116.8(2) . . ?
O3 C15 O4 127.0(2) . . ?
O3 C15 C16 116.4(2) . . ?
O4 C15 C16 116.6(2) . . ?
O7 C17 O6 127.2(2) . . ?
O7 C17 C18 120.1(2) . . ?
O6 C17 C18 112.7(2) . . ?
O9 C19 O8 126.3(3) . . ?
O9 C19 C20 119.5(3) . . ?
O8 C19 C20 114.2(3) . . ?
F3 C21 F1 106.5(3) . . ?
F3 C21 F2 107.5(3) . . ?
F1 C21 F2 106.1(3) . . ?
F3 C21 S1 112.1(2) . . ?
F1 C21 S1 112.5(2) . . ?
F2 C21 S1 111.7(2) . . ?

loop_
_geom_bond_atom_site_label_1
_geom_bond_atom_site_label_2
_geom_bond_distance
_geom_bond_site_symmetry_2
_geom_bond_publ_flag
Co1 O5 1.8819(19) . ?
Co1 O6 1.8904(18) . ?
Co1 O3 1.9029(17) . ?
Co1 O1 1.9101(18) . ?
Co1 N1 2.023(2) . ?
Co1 N2 2.029(2) . ?
Co2 O5 1.8681(18) . ?
Co2 O8 1.8950(18) . ?
Co2 O4 1.9025(17) . ?
Co2 O2 1.9125(18) . ?
Co2 N4 2.022(2) . ?
Co2 N3 2.050(2) . ?
S1 O12 1.430(2) . ?
S1 O11 1.432(2) . ?
S1 O10 1.436(2) . ?
S1 C21 1.808(3) . ?
O1 C13 1.268(3) . ?
O2 C13 1.269(3) . ?
O3 C15 1.260(3) . ?
O4 C15 1.261(3) . ?
O6 C17 1.301(3) . ?
O7 C17 1.224(3) . ?
O8 C19 1.287(3) . ?
O9 C19 1.225(3) . ?
F1 C21 1.337(4) . ?
F2 C21 1.338(4) . ?
F3 C21 1.327(4) . ?
N1 C2 1.486(4) . ?
N1 C1 1.490(3) . ?
N1 C3 1.499(4) . ?
N2 C4 1.490(4) . ?
N2 C6 1.492(4) . ?
N2 C5 1.499(3) . ?
N3 C9 1.486(3) . ?
N3 C7 1.490(4) . ?
N3 C8 1.496(3) . ?
N4 C12 1.486(4) . ?
N4 C11 1.492(4) . ?
N4 C10 1.497(4) . ?
C3 C4 1.499(4) . ?
C9 C10 1.496(4) . ?
C13 C14 1.502(4) . ?
C15 C16 1.499(3) . ?
C17 C18 1.508(4) . ?
C19 C20 1.513(4) . ?

loop_
_geom_hbond_atom_site_label_D
_geom_hbond_atom_site_label_H
_geom_hbond_atom_site_label_A
_geom_hbond_distance_DH
_geom_hbond_distance_HA
_geom_hbond_distance_DA
_geom_hbond_angle_DHA
_geom_hbond_site_symmetry_A
O5 H5 O9 0.75(3) 1.89(3) 2.612(3) 163(4) .

loop_
_geom_torsion_atom_site_label_1
_geom_torsion_atom_site_label_2
_geom_torsion_atom_site_label_3
_geom_torsion_atom_site_label_4
_geom_torsion
_geom_torsion_site_symmetry_1
_geom_torsion_site_symmetry_2
_geom_torsion_site_symmetry_3
_geom_torsion_site_symmetry_4
_geom_torsion_publ_flag
O5 Co1 O1 C13 47.7(2) . . . . ?
O6 Co1 O1 C13 107.5(15) . . . . ?
O3 Co1 O1 C13 -51.0(2) . . . . ?
N1 Co1 O1 C13 136.2(2) . . . . ?
N2 Co1 O1 C13 -136.7(2) . . . . ?
O5 Co2 O2 C13 -2.0(2) . . . . ?
O8 Co2 O2 C13 -179(100) . . . . ?
O4 Co2 O2 C13 93.1(2) . . . . ?
N4 Co2 O2 C13 -93.5(2) . . . . ?
N3 Co2 O2 C13 179.5(2) . . . . ?
O5 Co1 O3 C15 18.0(2) . . . . ?
O6 Co1 O3 C15 -72.4(2) . . . . ?
O1 Co1 O3 C15 106.5(2) . . . . ?
N1 Co1 O3 C15 -169.5(6) . . . . ?
N2 Co1 O3 C15 -164.2(2) . . . . ?
O5 Co2 O4 C15 48.5(2) . . . . ?
O8 Co2 O4 C15 142.9(2) . . . . ?
O2 Co2 O4 C15 -42.2(2) . . . . ?
N4 Co2 O4 C15 -158.8(6) . . . . ?
N3 Co2 O4 C15 -129.7(2) . . . . ?
O8 Co2 O5 Co1 -132.71(12) . . . . ?
O4 Co2 O5 Co1 -44.30(12) . . . . ?
O2 Co2 O5 Co1 47.57(12) . . . . ?
N4 Co2 O5 Co1 139.08(12) . . . . ?
N3 Co2 O5 Co1 87(2) . . . . ?
O6 Co1 O5 Co2 117.92(12) . . . . ?
O3 Co1 O5 Co2 22.11(13) . . . . ?
O1 Co1 O5 Co2 -64.65(12) . . . . ?
N1 Co1 O5 Co2 -156.95(13) . . . . ?
N2 Co1 O5 Co2 -131.2(11) . . . . ?
O5 Co1 O6 C17 -88.9(2) . . . . ?
O3 Co1 O6 C17 9.7(2) . . . . ?
O1 Co1 O6 C17 -148.7(14) . . . . ?
N1 Co1 O6 C17 -177.5(2) . . . . ?
N2 Co1 O6 C17 95.5(2) . . . . ?
O5 Co2 O8 C19 15.2(2) . . . . ?
O4 Co2 O8 C19 -79.7(2) . . . . ?
O2 Co2 O8 C19 -168.1(8) . . . . ?
N4 Co2 O8 C19 106.5(2) . . . . ?
N3 Co2 O8 C19 -166.4(2) . . . . ?
O5 Co1 N1 C2 -46.1(2) . . . . ?
O6 Co1 N1 C2 43.58(19) . . . . ?
O3 Co1 N1 C2 141.3(6) . . . . ?
O1 Co1 N1 C2 -134.99(19) . . . . ?
N2 Co1 N1 C2 136.0(2) . . . . ?
O5 Co1 N1 C1 76.3(2) . . . . ?
O6 Co1 N1 C1 165.9(2) . . . . ?
O3 Co1 N1 C1 -96.3(7) . . . . ?
O1 Co1 N1 C1 -12.6(2) . . . . ?
N2 Co1 N1 C1 -101.7(2) . . . . ?
O5 Co1 N1 C3 -164.42(19) . . . . ?
O6 Co1 N1 C3 -74.76(18) . . . . ?
O3 Co1 N1 C3 23.0(8) . . . . ?
O1 Co1 N1 C3 106.68(18) . . . . ?
N2 Co1 N1 C3 17.65(19) . . . . ?
O5 Co1 N2 C4 -14.7(12) . . . . ?
O6 Co1 N2 C4 96.02(18) . . . . ?
O3 Co1 N2 C4 -168.31(18) . . . . ?
O1 Co1 N2 C4 -81.29(18) . . . . ?
N1 Co1 N2 C4 11.02(18) . . . . ?
O5 Co1 N2 C6 104.9(11) . . . . ?
O6 Co1 N2 C6 -144.3(2) . . . . ?
O3 Co1 N2 C6 -48.7(2) . . . . ?
O1 Co1 N2 C6 38.3(2) . . . . ?
N1 Co1 N2 C6 130.7(2) . . . . ?
O5 Co1 N2 C5 -134.0(11) . . . . ?
O6 Co1 N2 C5 -23.27(19) . . . . ?
O3 Co1 N2 C5 72.40(18) . . . . ?
O1 Co1 N2 C5 159.42(18) . . . . ?
N1 Co1 N2 C5 -108.27(19) . . . . ?
O5 Co2 N3 C9 40(2) . . . . ?
O8 Co2 N3 C9 -99.72(17) . . . . ?
O4 Co2 N3 C9 172.11(17) . . . . ?
O2 Co2 N3 C9 80.13(17) . . . . ?
N4 Co2 N3 C9 -11.48(17) . . . . ?
O5 Co2 N3 C7 161(2) . . . . ?
O8 Co2 N3 C7 20.98(19) . . . . ?
O4 Co2 N3 C7 -67.2(2) . . . . ?
O2 Co2 N3 C7 -159.2(2) . . . . ?
N4 Co2 N3 C7 109.2(2) . . . . ?
O5 Co2 N3 C8 -77(2) . . . . ?
O8 Co2 N3 C8 142.61(19) . . . . ?
O4 Co2 N3 C8 54.43(19) . . . . ?
O2 Co2 N3 C8 -37.54(19) . . . . ?
N4 Co2 N3 C8 -129.2(2) . . . . ?
O5 Co2 N4 C12 46.5(2) . . . . ?
O8 Co2 N4 C12 -48.0(2) . . . . ?
O4 Co2 N4 C12 -106.3(7) . . . . ?
O2 Co2 N4 C12 137.1(2) . . . . ?
N3 Co2 N4 C12 -135.3(2) . . . . ?
O5 Co2 N4 C11 -76.0(2) . . . . ?
O8 Co2 N4 C11 -170.4(2) . . . . ?
O4 Co2 N4 C11 131.3(6) . . . . ?
O2 Co2 N4 C11 14.6(2) . . . . ?
N3 Co2 N4 C11 102.2(2) . . . . ?
O5 Co2 N4 C10 164.71(17) . . . . ?
O8 Co2 N4 C10 70.23(17) . . . . ?
O4 Co2 N4 C10 11.9(8) . . . . ?
O2 Co2 N4 C10 -104.71(17) . . . . ?
N3 Co2 N4 C10 -17.14(17) . . . . ?
C2 N1 C3 C4 -166.3(2) . . . . ?
C1 N1 C3 C4 77.6(3) . . . . ?
Co1 N1 C3 C4 -43.6(3) . . . . ?
C6 N2 C4 C3 -161.3(2) . . . . ?
C5 N2 C4 C3 82.7(3) . . . . ?
Co1 N2 C4 C3 -38.1(3) . . . . ?
N1 C3 C4 N2 56.1(3) . . . . ?
C7 N3 C9 C10 -84.4(3) . . . . ?
C8 N3 C9 C10 159.6(2) . . . . ?
Co2 N3 C9 C10 38.5(3) . . . . ?
N3 C9 C10 N4 -56.5(3) . . . . ?
C12 N4 C10 C9 164.7(2) . . . . ?
C11 N4 C10 C9 -79.8(3) . . . . ?
Co2 N4 C10 C9 43.3(3) . . . . ?
Co1 O1 C13 O2 -16.2(4) . . . . ?
Co1 O1 C13 C14 164.18(18) . . . . ?
Co2 O2 C13 O1 -13.9(4) . . . . ?
Co2 O2 C13 C14 165.77(18) . . . . ?
Co1 O3 C15 O4 -21.9(4) . . . . ?
Co1 O3 C15 C16 160.69(18) . . . . ?
Co2 O4 C15 O3 -19.4(4) . . . . ?
Co2 O4 C15 C16 157.95(18) . . . . ?
Co1 O6 C17 O7 -10.1(4) . . . . ?
Co1 O6 C17 C18 169.71(18) . . . . ?
Co2 O8 C19 O9 -6.6(4) . . . . ?
Co2 O8 C19 C20 174.91(18) . . . . ?
O12 S1 C21 F3 -64.4(3) . . . . ?
O11 S1 C21 F3 55.6(3) . . . . ?
O10 S1 C21 F3 174.9(2) . . . . ?
O12 S1 C21 F1 55.5(3) . . . . ?
O11 S1 C21 F1 175.6(2) . . . . ?
O10 S1 C21 F1 -65.1(3) . . . . ?
O12 S1 C21 F2 174.8(2) . . . . ?
O11 S1 C21 F2 -65.2(3) . . . . ?
O10 S1 C21 F2 54.1(3) . . . . ?
